data_2213109
loop_
_publ_author_name
'Farias, Adriano de P.'
'Visentin, Lorenzo do C.'
'Bordinhao, Jairo'
'Sobrinho, Dari C.'
'Ferreira, Jose C. N.'

_publ_section_title
;
 3-(3,5-Difluorophenyl)-1-phenylprop-2-en-1-one
;
_journal_coeditor_code AV3072
_journal_issue 5
_journal_name_full 'Acta Crystallographica Section E'
_journal_page_first o2770
_journal_page_last o2771
_journal_paper_doi 10.1107/S1600536807012950
_journal_volume 63
_journal_year 2007
_chemical_formula_iupac 'C15 H10 F2 O'
_chemical_formula_moiety 'C15 H10 F2 O'
_chemical_formula_sum 'C15 H10 F2 O'
_chemical_formula_weight 244.24
_chemical_melting_point 382
_chemical_name_systematic
;
3-(3,5-Difluorophenyl)-1-phenylprop-2-en-1-one
;
_space_group_IT_number 2
_symmetry_cell_setting triclinic
_symmetry_space_group_name_Hall '-P 1'
_symmetry_space_group_name_H-M 'P -1'
_atom_sites_solution_hydrogens geom
_atom_sites_solution_primary direct
_atom_sites_solution_secondary difmap
_audit_creation_method SHELXL97
_cell_angle_alpha 92.80(3)
_cell_angle_beta 96.10(3)
_cell_angle_gamma 99.82(3)
_cell_formula_units_Z 2
_cell_length_a 6.0359(12)
_cell_length_b 7.5002(15)
_cell_length_c 13.637(3)
_cell_measurement_temperature 293(2)
_cell_measurement_theta_max 27.5
_cell_measurement_theta_min 1
_cell_volume 603.4(2)
_computing_cell_refinement 'NDIRAX [Please provide reference]'
_computing_data_collection 'Nonius SUPERGUI [Please provide reference]'
_computing_data_reduction NDIRAX
_computing_molecular_graphics 'ORTEP-3 for Windows (Farrugia, 1997)'
_computing_publication_material 'WinGX (Farrugia, 1999)'
_computing_structure_refinement 'SHELXL97 (Sheldrick, 1997)'
_computing_structure_solution 'SHELXS97 (Sheldrick, 1997)'
_diffrn_ambient_temperature 293(2)
_diffrn_measured_fraction_theta_full 0.984
_diffrn_measured_fraction_theta_max 0.984
_diffrn_measurement_device '\k-geometry diffractometer'
_diffrn_measurement_device_type 'Nonius KappaCCD area-detector'
_diffrn_measurement_method '\f scans, and \w scans with \k offset'
_diffrn_radiation_monochromator graphite
_diffrn_radiation_source 'fine-focus sealed tube'
_diffrn_radiation_type MoK\a
_diffrn_radiation_wavelength 0.71073
_diffrn_reflns_av_R_equivalents 0.0791
_diffrn_reflns_av_sigmaI/netI 0.0983
_diffrn_reflns_limit_h_max 7
_diffrn_reflns_limit_h_min -7
_diffrn_reflns_limit_k_max 8
_diffrn_reflns_limit_k_min -9
_diffrn_reflns_limit_l_max 16
_diffrn_reflns_limit_l_min -16
_diffrn_reflns_number 5771
_diffrn_reflns_theta_full 25.50
_diffrn_reflns_theta_max 25.50
_diffrn_reflns_theta_min 5.14
_diffrn_standards_decay_% 0
_exptl_absorpt_coefficient_mu 0.104
_exptl_absorpt_correction_type none
_exptl_crystal_colour colourless
_exptl_crystal_density_diffrn 1.344
_exptl_crystal_density_method 'not measured'
_exptl_crystal_description block
_exptl_crystal_F_000 252
_exptl_crystal_size_max 0.30
_exptl_crystal_size_mid 0.20
_exptl_crystal_size_min 0.15
_refine_diff_density_max 0.112
_refine_diff_density_min -0.146
_refine_ls_extinction_method none
_refine_ls_goodness_of_fit_ref 0.938
_refine_ls_hydrogen_treatment mixed
_refine_ls_matrix_type full
_refine_ls_number_parameters 167
_refine_ls_number_reflns 2222
_refine_ls_number_restraints 0
_refine_ls_restrained_S_all 0.938
_refine_ls_R_factor_all 0.1757
_refine_ls_R_factor_gt 0.0561
_refine_ls_shift/su_max 0.000
_refine_ls_shift/su_mean 0.000
_refine_ls_structure_factor_coef Fsqd
_refine_ls_weighting_details 'calc w = 1/[\s^2^(Fo^2^)+(0.0495P)^2^] where P=(Fo^2^+2Fc^2^)/3'
_refine_ls_weighting_scheme calc
_refine_ls_wR_factor_gt 0.1001
_refine_ls_wR_factor_ref 0.1217
_reflns_number_gt 910
_reflns_number_total 2222
_reflns_threshold_expression I>2\s(I)
_cod_data_source_file av3072.cif
_cod_data_source_block I
_cod_original_cell_volume 603.5(2)
_cod_database_code 2213109
_cod_database_fobs_code 2213109

loop_
_symmetry_equiv_pos_as_xyz
'x, y, z'
'-x, -y, -z'

loop_
_atom_site_type_symbol
_atom_site_label
_atom_site_fract_x
_atom_site_fract_y
_atom_site_fract_z
_atom_site_U_iso_or_equiv
_atom_site_adp_type
_atom_site_calc_flag
_atom_site_refinement_flags
_atom_site_occupancy
C C1 0.8182(4) 0.3177(3) 0.65539(19) 0.0572(7) Uani d . 1
C C2 0.6251(4) 0.2694(3) 0.57814(18) 0.0568(7) Uani d . 1
H H2 0.4892 0.2080 0.5955 0.068 Uiso calc R 1
C C3 0.6350(4) 0.3090(3) 0.48527(19) 0.0550(7) Uani d . 1
H H3 0.7725 0.3731 0.4711 0.066 Uiso calc R 1
C C11 0.4568(4) 0.2648(3) 0.40177(18) 0.0504(7) Uani d . 1
C C12 0.5074(5) 0.3125(4) 0.3071(2) 0.0595(7) Uani d . 1
C C13 0.3427(5) 0.2671(4) 0.22886(19) 0.0690(8) Uani d . 1
C C14 0.1287(5) 0.1773(4) 0.2376(2) 0.0725(8) Uani d . 1
H H14 0.0196 0.1467 0.1832 0.087 Uiso calc R 1
C C15 0.0844(5) 0.1350(4) 0.3311(2) 0.0669(8) Uani d . 1
C C16 0.2397(4) 0.1765(3) 0.41326(19) 0.0581(7) Uani d . 1
H H16 0.2011 0.1464 0.4754 0.070 Uiso calc R 1
C C21 0.7903(4) 0.2839(3) 0.76174(18) 0.0507(6) Uani d . 1
C C22 0.5845(5) 0.2177(4) 0.7937(2) 0.0702(8) Uani d . 1
H H22 0.4550 0.1920 0.7483 0.084 Uiso calc R 1
C C23 0.5680(5) 0.1890(5) 0.8924(2) 0.0914(10) Uani d . 1
H H23 0.4281 0.1451 0.9130 0.110 Uiso calc R 1
C C24 0.7562(6) 0.2250(5) 0.9591(2) 0.0945(11) Uani d . 1
H H24 0.7446 0.2057 1.0254 0.113 Uiso calc R 1
C C25 0.9635(6) 0.2896(5) 0.9293(2) 0.0915(10) Uani d . 1
H H25 1.0924 0.3129 0.9751 0.110 Uiso calc R 1
C C26 0.9796(4) 0.3201(4) 0.8306(2) 0.0707(8) Uani d . 1
H H26 1.1197 0.3655 0.8107 0.085 Uiso calc R 1
F F1 0.3947(3) 0.3115(3) 0.13626(12) 0.1083(7) Uani d . 1
F F2 -0.1259(3) 0.0443(2) 0.34343(13) 0.0987(6) Uani d . 1
O O1 1.0039(3) 0.3846(3) 0.63268(13) 0.0946(7) Uani d . 1
H H12 0.660(4) 0.372(3) 0.2958(17) 0.073(8) Uiso d . 1

loop_
_atom_site_aniso_label
_atom_site_aniso_U_11
_atom_site_aniso_U_22
_atom_site_aniso_U_33
_atom_site_aniso_U_12
_atom_site_aniso_U_13
_atom_site_aniso_U_23
C1 0.0505(16) 0.0617(18) 0.0555(18) -0.0012(13) 0.0034(13) 0.0107(14)
C2 0.0541(17) 0.0650(19) 0.0479(16) 0.0004(13) 0.0034(13) 0.0093(14)
C3 0.0511(15) 0.0577(18) 0.0544(17) 0.0042(12) 0.0043(13) 0.0085(13)
C11 0.0513(16) 0.0480(16) 0.0518(17) 0.0101(12) 0.0026(13) 0.0045(13)
C12 0.0630(19) 0.0595(18) 0.0556(19) 0.0080(15) 0.0079(15) 0.0075(14)
C13 0.093(2) 0.072(2) 0.0414(18) 0.0186(18) 0.0000(16) 0.0065(15)
C14 0.078(2) 0.069(2) 0.064(2) 0.0172(17) -0.0205(16) -0.0067(17)
C15 0.0554(19) 0.067(2) 0.073(2) 0.0070(15) -0.0076(16) -0.0015(16)
C16 0.0589(17) 0.0625(18) 0.0535(17) 0.0128(14) 0.0058(14) 0.0047(13)
C21 0.0516(16) 0.0512(16) 0.0478(15) 0.0075(12) 0.0001(13) 0.0062(12)
C22 0.0587(18) 0.090(2) 0.0589(19) 0.0018(15) 0.0047(14) 0.0154(16)
C23 0.072(2) 0.138(3) 0.064(2) 0.0094(19) 0.0136(17) 0.026(2)
C24 0.099(3) 0.135(3) 0.0535(19) 0.030(2) 0.007(2) 0.0183(19)
C25 0.078(2) 0.133(3) 0.059(2) 0.016(2) -0.0086(17) 0.0089(19)
C26 0.0575(18) 0.093(2) 0.0575(18) 0.0060(15) 0.0005(15) 0.0072(16)
F1 0.1340(16) 0.1366(17) 0.0501(11) 0.0139(12) 0.0021(10) 0.0186(10)
F2 0.0590(11) 0.1153(15) 0.1101(14) -0.0047(9) -0.0082(9) 0.0021(11)
O1 0.0619(13) 0.1411(19) 0.0685(14) -0.0191(12) 0.0024(10) 0.0285(12)

loop_
_atom_type_symbol
_atom_type_description
_atom_type_scat_dispersion_real
_atom_type_scat_dispersion_imag
_atom_type_scat_source
C C 0.0030 0.0020 'International Tables Vol C Tables 4.2.6.8 and 6.1.1.4'
H H 0.0000 0.0000 'International Tables Vol C Tables 4.2.6.8 and 6.1.1.4'
F F 0.0170 0.0100 'International Tables Vol C Tables 4.2.6.8 and 6.1.1.4'
O O 0.0110 0.0060 'International Tables Vol C Tables 4.2.6.8 and 6.1.1.4'

loop_
_geom_angle_atom_site_label_1
_geom_angle_atom_site_label_2
_geom_angle_atom_site_label_3
_geom_angle_site_symmetry_3
_geom_angle
O1 C1 C2 . 119.5(2)
O1 C1 C21 . 119.9(2)
C2 C1 C21 . 120.6(2)
C3 C2 C1 . 123.3(2)
C3 C2 H2 . 118.4
C1 C2 H2 . 118.4
C2 C3 C11 . 128.2(2)
C2 C3 H3 . 115.9
C11 C3 H3 . 115.9
C16 C11 C12 . 119.1(2)
C16 C11 C3 . 122.0(2)
C12 C11 C3 . 118.9(2)
C13 C12 C11 . 118.8(3)
C13 C12 O1 2_766 138.4(2)
C11 C12 O1 2_766 100.35(18)
C13 C12 H12 . 119.7(14)
C11 C12 H12 . 121.4(14)
C12 C13 C14 . 123.3(3)
C12 C13 F1 . 118.5(3)
C14 C13 F1 . 118.2(3)
C15 C14 C13 . 116.3(3)
C15 C14 H14 . 121.9
C13 C14 H14 . 121.9
F2 C15 C16 . 117.7(3)
F2 C15 C14 . 118.4(3)
C16 C15 C14 . 123.9(3)
C15 C16 C11 . 118.5(3)
C15 C16 H16 . 120.7
C11 C16 H16 . 120.7
C26 C21 C22 . 118.3(3)
C26 C21 C1 . 118.5(2)
C22 C21 C1 . 123.2(2)
C21 C22 C23 . 120.9(3)
C21 C22 H22 . 119.5
C23 C22 H22 . 119.5
C24 C23 C22 . 120.0(3)
C24 C23 H23 . 120.0
C22 C23 H23 . 120.0
C23 C24 C25 . 120.4(3)
C23 C24 H24 . 119.8
C25 C24 H24 . 119.8
C24 C25 C26 . 119.7(3)
C24 C25 H25 . 120.2
C26 C25 H25 . 120.2
C21 C26 C25 . 120.8(3)
C21 C26 H26 . 119.6
C25 C26 H26 . 119.6

loop_
_geom_bond_atom_site_label_1
_geom_bond_atom_site_label_2
_geom_bond_site_symmetry_2
_geom_bond_distance
C1 O1 . 1.225(3)
C1 C2 . 1.469(3)
C1 C21 . 1.506(3)
C2 C3 . 1.320(3)
C2 H2 . 0.9300
C3 C11 . 1.464(3)
C3 H3 . 0.9300
C11 C16 . 1.392(3)
C11 C12 . 1.407(3)
C12 C13 . 1.366(4)
C12 O1 2_766 3.400(4)
C12 H12 . 0.98(2)
C13 C14 . 1.372(4)
C13 F1 . 1.376(3)
C14 C15 . 1.372(4)
C14 H14 . 0.9300
C15 F2 . 1.365(3)
C15 C16 . 1.369(3)
C16 H16 . 0.9300
C21 C26 . 1.380(3)
C21 C22 . 1.381(3)
C22 C23 . 1.384(4)
C22 H22 . 0.9300
C23 C24 . 1.357(4)
C23 H23 . 0.9300
C24 C25 . 1.374(4)
C24 H24 . 0.9300
C25 C26 . 1.387(4)
C25 H25 . 0.9300
C26 H26 . 0.9300

loop_
_geom_hbond_atom_site_label_D
_geom_hbond_atom_site_label_H
_geom_hbond_atom_site_label_A
_geom_hbond_site_symmetry_A
_geom_hbond_distance_DH
_geom_hbond_distance_HA
_geom_hbond_distance_DA
_geom_hbond_angle_DHA
_geom_hbond_publ_flag
C12 H12 O1 2_766 0.98(2) 2.56(2) 3.400(4) 143(2) yes

loop_
_geom_torsion_atom_site_label_1
_geom_torsion_atom_site_label_2
_geom_torsion_atom_site_label_3
_geom_torsion_atom_site_label_4
_geom_torsion_site_symmetry_1
_geom_torsion_site_symmetry_4
_geom_torsion
O1 C1 C2 C3 . . -6.2(4)
C21 C1 C2 C3 . . 174.4(3)
C1 C2 C3 C11 . . 178.5(2)
C2 C3 C11 C16 . . 2.9(4)
C2 C3 C11 C12 . . -176.8(3)
C16 C11 C12 C13 . . -1.3(4)
C3 C11 C12 C13 . . 178.4(2)
C16 C11 C12 O1 . 2_766 164.17(19)
C3 C11 C12 O1 . 2_766 -16.1(2)
C11 C12 C13 C14 . . 0.2(4)
O1 C12 C13 C14 2_766 . -158.1(2)
C11 C12 C13 F1 . . -178.9(2)
O1 C12 C13 F1 2_766 . 22.9(4)
C12 C13 C14 C15 . . 0.7(4)
F1 C13 C14 C15 . . 179.7(2)
C13 C14 C15 F2 . . -179.5(2)
C13 C14 C15 C16 . . -0.3(4)
F2 C15 C16 C11 . . 178.4(2)
C14 C15 C16 C11 . . -0.9(4)
C12 C11 C16 C15 . . 1.7(4)
C3 C11 C16 C15 . . -178.0(2)
O1 C1 C21 C26 . . -3.7(4)
C2 C1 C21 C26 . . 175.7(2)
O1 C1 C21 C22 . . 176.6(3)
C2 C1 C21 C22 . . -4.0(4)
C26 C21 C22 C23 . . 0.3(4)
C1 C21 C22 C23 . . 180.0(3)
C21 C22 C23 C24 . . -0.4(5)
C22 C23 C24 C25 . . -0.1(5)
C23 C24 C25 C26 . . 0.7(5)
C22 C21 C26 C25 . . 0.4(4)
C1 C21 C26 C25 . . -179.3(3)
C24 C25 C26 C21 . . -0.9(5)
